data_1008094
loop_
_publ_author_name
'Klein, S.'
'Reinen, D.'

_publ_section_title
;
 The Structure of the Low-Temperature \g-Modification of Cs~2~PbCu(NO~2~)~6~:
 A Powder Neutron Diffraction Study at 160 K
;
_journal_coden_ASTM JSSCBI
_journal_name_full 'Journal of Solid State Chemistry'
_journal_page_first 311
_journal_page_last 319
_journal_paper_doi 10.1016/S0022-4596(80)80025-9
_journal_volume 32
_journal_year 1980
_chemical_formula_structural 'Cs2 Pb Cu (N O2)6'
_chemical_formula_sum 'Cs2 Cu N6 O12 Pb'
_chemical_name_systematic 'Dicaesium lead hexanitrocuprate - \g'
_space_group_IT_number 15
_symmetry_cell_setting monoclinic
_symmetry_Int_Tables_number 15
_symmetry_space_group_name_Hall '-B 2b'
_symmetry_space_group_name_H-M 'B 1 1 2/b'
_cell_angle_alpha 90
_cell_angle_beta 90
_cell_angle_gamma 90.10(1)
_cell_formula_units_Z 8
_cell_length_a 7.734(3)
_cell_length_b 15.531(6)
_cell_length_c 21.376(8)
_cell_volume 2567.6
_cod_database_code 1008094

loop_
_symmetry_equiv_pos_as_xyz
x,y,z
-x,1/2-y,z
-x,-y,-z
x,1/2+y,-z
1/2+x,y,1/2+z
1/2-x,1/2-y,1/2+z
1/2-x,-y,1/2-z
1/2+x,1/2+y,1/2-z

loop_
_atom_site_label
_atom_site_type_symbol
_atom_site_symmetry_multiplicity
_atom_site_Wyckoff_symbol
_atom_site_fract_x
_atom_site_fract_y
_atom_site_fract_z
_atom_site_occupancy
_atom_site_attached_hydrogens
_atom_site_calc_flag
Cs1 Cs1+ 8 f 0.125 0.375 0.125 1. 0 d
Cs2 Cs1+ 8 f -0.375 0.875 0.125 1. 0 d
Pb1 Pb2+ 8 f 0. 0. 0.25 0.5 0 d
Pb2 Pb2+ 8 f 0.5 0.5 0.25 0.5 0 d
Cu1 Cu2+ 4 a 0. 0. 0. 1. 0 d
Cu2 Cu2+ 4 a 0.5 0.5 0. 1. 0 d
N1 N3+ 8 f 0. 0. 0.0969(6) 1. 0 d
N2 N3+ 8 f 0.5 0.5 0.0969(6) 1. 0 d
N3 N3+ 8 f 0.928(7) 0.928(7) 0. 1. 0 d
N4 N3+ 8 f 0.7100(7) 0.7100(7) 0. 1. 0 d
N5 N3+ 8 f 0.8950(7) 0.1050(7) 0. 1. 0 d
N6 N3+ 8 f 0.5964(7) 0.4036(7) 0. 1. 0 d
O1 O2- 8 f 0.951(2) 0.049(2) 0.1251(14) 1. 0 d
O2 O2- 8 f 0.049(2) 0.951(2) 0.1251(14) 1. 0 d
O3 O2- 8 f 0.451(2) 0.549(2) 0.1251(14) 1. 0 d
O4 O2- 8 f 0.549(2) 0.451(2) 0.1251(14) 1. 0 d
O5 O2- 8 f 0.2588(15) 0.2588(15) -0.0498(12) 1. 0 d
O6 O2- 8 f 0.2588(15) 0.2588(15) 0.0498(12) 1. 0 d
O7 O2- 8 f 0.2412(15) 0.7588(15) 0.0498(12) 1. 0 d
O8 O2- 8 f 0.2412(15) 0.7588(15) -0.0498(12) 1. 0 d
O9 O2- 8 f 0.9626(12) 0.2242(16) 0. 1. 0 d
O10 O2- 8 f 0.7758(12) 0.0374(16) 0. 1. 0 d
O11 O2- 8 f 0.7242(12) 0.4626(16) 0. 1. 0 d
O12 O2- 8 f 0.5374(12) 0.7242(16) 0. 1. 0 d

loop_
_atom_type_symbol
_atom_type_oxidation_number
Cs1+ 1.000
Pb2+ 2.000
Cu2+ 2.000
N3+ 3.000
O2- -2.000
